data_4506970
loop_
_publ_author_name
'Megumi, Ken'
'Nadiah Binti Mohd Arif, Fara'
'Matsumoto, Shoji'
'Akazome, Motohiro'

_publ_section_title
;
 Design and Evaluation of Salts betweenN-Trityl Amino Acid
 andtert-Butylamine as Inclusion Crystals of Alcohols
;
_journal_issue 11
_journal_name_full 'Crystal Growth &amp; Design'
_journal_page_first 5680
_journal_paper_doi 10.1021/cg301172g
_journal_volume 12
_journal_year 2012
_chemical_formula_sum 'C35 H43 Cl N2 O3'
_chemical_formula_weight 575.16
_chemical_name_systematic
; 
 ? 
;
_space_group_IT_number 4
_symmetry_cell_setting monoclinic
_symmetry_space_group_name_Hall 'P 2yb'
_symmetry_space_group_name_H-M 'P 1 21 1'
_atom_sites_solution_hydrogens geom
_atom_sites_solution_primary direct
_atom_sites_solution_secondary difmap
_audit_creation_method SHELXL-97
_cell_angle_alpha 90.00
_cell_angle_beta 93.710(1)
_cell_angle_gamma 90.00
_cell_formula_units_Z 2
_cell_length_a 9.6097(2)
_cell_length_b 9.3101(2)
_cell_length_c 17.5278(3)
_cell_measurement_reflns_used 6715
_cell_measurement_temperature 173
_cell_measurement_theta_max 71.50
_cell_measurement_theta_min 2.53
_cell_volume 1564.88(5)
_computing_cell_refinement 'APEX2 (Bruker AXS, 2006)'
_computing_data_collection 'APEX2 (Bruker AXS, 2006)'
_computing_data_reduction 'SAINT (Bruker AXS, 2004)'
_computing_molecular_graphics 'XSHEL (Bruker AXS,2002)'
_computing_publication_material 'XCIF (Bruker AXS, 2001)'
_computing_structure_refinement 'SHELXL-97 (Sheldrick, 1997)'
_computing_structure_solution 'SHELXS-97 (Sheldrick, 1997)'
_diffrn_ambient_temperature 173
_diffrn_detector_area_resol_mean 8.333
_diffrn_measured_fraction_theta_full 0.971
_diffrn_measured_fraction_theta_max 0.971
_diffrn_measurement_device_type 'Bruker APEXII CCD area detector'
_diffrn_measurement_method 'phi and omega scans'
_diffrn_radiation_monochromator 'Bruker Helios multilayer confocal mirror'
_diffrn_radiation_source 'Bruker TXS fine-focus rotating anode'
_diffrn_radiation_type CuK\a
_diffrn_radiation_wavelength 1.54178
_diffrn_reflns_av_R_equivalents 0.0174
_diffrn_reflns_av_sigmaI/netI 0.0373
_diffrn_reflns_limit_h_max 8
_diffrn_reflns_limit_h_min -11
_diffrn_reflns_limit_k_max 11
_diffrn_reflns_limit_k_min -10
_diffrn_reflns_limit_l_max 20
_diffrn_reflns_limit_l_min -20
_diffrn_reflns_number 7927
_diffrn_reflns_theta_full 66.54
_diffrn_reflns_theta_max 66.54
_diffrn_reflns_theta_min 2.53
_exptl_absorpt_coefficient_mu 1.364
_exptl_absorpt_correction_T_max 0.8871
_exptl_absorpt_correction_T_min 0.7913
_exptl_absorpt_correction_type empirical
_exptl_absorpt_process_details
;
SADABS Sheldrick 1996
;
_exptl_crystal_colour colorless
_exptl_crystal_density_diffrn 1.221
_exptl_crystal_density_method 'not measured'
_exptl_crystal_description prsim
_exptl_crystal_F_000 616
_exptl_crystal_size_max 0.18
_exptl_crystal_size_mid 0.12
_exptl_crystal_size_min 0.09
_refine_diff_density_max 0.594
_refine_diff_density_min -0.286
_refine_diff_density_rms 0.055
_refine_ls_abs_structure_details 'Flack H D (1983), Acta Cryst. A39, 876-881'
_refine_ls_abs_structure_Flack 0.038(17)
_refine_ls_extinction_method none
_refine_ls_goodness_of_fit_ref 1.059
_refine_ls_hydrogen_treatment mixed
_refine_ls_matrix_type full
_refine_ls_number_parameters 380
_refine_ls_number_reflns 4069
_refine_ls_number_restraints 1
_refine_ls_restrained_S_all 1.059
_refine_ls_R_factor_all 0.0447
_refine_ls_R_factor_gt 0.0443
_refine_ls_shift/su_max 0.000
_refine_ls_shift/su_mean 0.000
_refine_ls_structure_factor_coef Fsqd
_refine_ls_weighting_details 'calc w=1/[\s^2^(Fo^2^)+(0.0905P)^2^+0.2231P] where P=(Fo^2^+2Fc^2^)/3'
_refine_ls_weighting_scheme calc
_refine_ls_wR_factor_gt 0.1211
_refine_ls_wR_factor_ref 0.1217
_reflns_number_gt 3991
_reflns_number_total 4069
_reflns_threshold_expression >2sigma(I)
_cod_data_source_file cg301172g_si_002.cif
_cod_data_source_block Tr-Phe-tBuNH2-(S)-1-Cl-2-PrOH
_cod_depositor_comments
;
The following automatic conversions were performed:

'_symmetry_cell_setting' value 'Monoclinic' changed to 'monoclinic'
according to /home/saulius/struct/CIF-dictionaries/cif_core.dic
dictionary named 'cif_core.dic' version 2.4.2 from 2011-04-26.

Automatic conversion script
Id: cif_fix_values 1891 2012-01-12 08:04:46Z andrius 
;
_cod_original_sg_symbol_H-M 'P2(1)   '
_cod_database_code 4506970

loop_
_symmetry_equiv_pos_as_xyz
'x, y, z'
'-x, y+1/2, -z'

loop_
_atom_site_label
_atom_site_type_symbol
_atom_site_fract_x
_atom_site_fract_y
_atom_site_fract_z
_atom_site_U_iso_or_equiv
_atom_site_adp_type
_atom_site_occupancy
_atom_site_symmetry_multiplicity
_atom_site_calc_flag
_atom_site_refinement_flags
C1 C 0.9716(2) 0.6638(3) 0.86530(12) 0.0265(5) Uani 1 1 d .
C2 C 0.9936(2) 0.6475(3) 0.77911(11) 0.0272(5) Uani 1 1 d .
H2 H 0.9450 0.5590 0.7591 0.033 Uiso 1 1 calc R
C3 C 1.1541(3) 0.6271(3) 0.77722(13) 0.0352(6) Uani 1 1 d .
H3A H 1.2004 0.7196 0.7903 0.042 Uiso 1 1 calc R
H3B H 1.1852 0.5568 0.8171 0.042 Uiso 1 1 calc R
C4 C 1.2017(3) 0.5763(3) 0.70176(13) 0.0367(6) Uani 1 1 d .
C5 C 1.2591(3) 0.6705(4) 0.65110(15) 0.0408(6) Uani 1 1 d .
H5 H 1.2752 0.7677 0.6655 0.049 Uiso 1 1 calc R
C6 C 1.2934(3) 0.6232(4) 0.57943(15) 0.0507(8) Uani 1 1 d .
H6 H 1.3300 0.6894 0.5447 0.061 Uiso 1 1 calc R
C7 C 1.2752(3) 0.4831(5) 0.55841(18) 0.0586(9) Uani 1 1 d .
H7 H 1.2994 0.4517 0.5094 0.070 Uiso 1 1 calc R
C8 C 1.2212(4) 0.3871(5) 0.6088(2) 0.0636(10) Uani 1 1 d .
H8 H 1.2099 0.2890 0.5948 0.076 Uiso 1 1 calc R
C9 C 1.1832(4) 0.4340(4) 0.68009(18) 0.0515(7) Uani 1 1 d .
H9 H 1.1444 0.3678 0.7141 0.062 Uiso 1 1 calc R
C10 C 0.8021(2) 0.7734(3) 0.69799(11) 0.0261(5) Uani 1 1 d .
C11 C 0.7887(3) 0.6845(3) 0.62307(12) 0.0290(5) Uani 1 1 d .
C12 C 0.9025(3) 0.6274(3) 0.58998(13) 0.0376(6) Uani 1 1 d .
H12 H 0.9932 0.6424 0.6136 0.045 Uiso 1 1 calc R
C13 C 0.8874(3) 0.5480(4) 0.52260(14) 0.0450(7) Uani 1 1 d .
H13 H 0.9669 0.5069 0.5017 0.054 Uiso 1 1 calc R
C14 C 0.7579(3) 0.5291(3) 0.48642(13) 0.0410(6) Uani 1 1 d .
H14 H 0.7472 0.4753 0.4404 0.049 Uiso 1 1 calc R
C15 C 0.6428(3) 0.5892(3) 0.51768(13) 0.0408(6) Uani 1 1 d .
H15 H 0.5529 0.5774 0.4927 0.049 Uiso 1 1 calc R
C16 C 0.6579(3) 0.6659(3) 0.58461(13) 0.0364(6) Uani 1 1 d .
H16 H 0.5780 0.7071 0.6052 0.044 Uiso 1 1 calc R
C17 C 0.7710(2) 0.9306(3) 0.67453(11) 0.0288(5) Uani 1 1 d .
C18 C 0.8768(3) 1.0180(3) 0.64948(13) 0.0360(6) Uani 1 1 d .
H18 H 0.9685 0.9806 0.6478 0.043 Uiso 1 1 calc R
C19 C 0.8498(3) 1.1589(3) 0.62700(14) 0.0439(7) Uani 1 1 d .
H19 H 0.9234 1.2170 0.6106 0.053 Uiso 1 1 calc R
C20 C 0.7176(3) 1.2149(3) 0.62824(14) 0.0451(7) Uani 1 1 d .
H20 H 0.7000 1.3119 0.6138 0.054 Uiso 1 1 calc R
C21 C 0.6110(3) 1.1288(3) 0.65061(14) 0.0417(6) Uani 1 1 d .
H21 H 0.5189 1.1660 0.6503 0.050 Uiso 1 1 calc R
C22 C 0.6369(3) 0.9876(3) 0.67364(13) 0.0345(5) Uani 1 1 d .
H22 H 0.5623 0.9295 0.6889 0.041 Uiso 1 1 calc R
C23 C 0.6992(2) 0.7195(3) 0.75619(12) 0.0269(5) Uani 1 1 d .
C24 C 0.6747(2) 0.8049(3) 0.81901(12) 0.0324(5) Uani 1 1 d .
H24 H 0.7199 0.8954 0.8247 0.039 Uiso 1 1 calc R
C25 C 0.5853(3) 0.7602(3) 0.87387(13) 0.0365(6) Uani 1 1 d .
H25 H 0.5698 0.8201 0.9164 0.044 Uiso 1 1 calc R
C26 C 0.5192(3) 0.6286(3) 0.86628(14) 0.0373(6) Uani 1 1 d .
H26 H 0.4566 0.5985 0.9029 0.045 Uiso 1 1 calc R
C27 C 0.5447(3) 0.5415(3) 0.80538(14) 0.0378(5) Uani 1 1 d .
H27 H 0.5004 0.4505 0.8002 0.045 Uiso 1 1 calc R
C28 C 0.6355(3) 0.5863(3) 0.75118(13) 0.0334(5) Uani 1 1 d .
H28 H 0.6540 0.5241 0.7100 0.040 Uiso 1 1 calc R
C29 C 0.8084(2) 0.2199(3) 0.92794(12) 0.0295(5) Uani 1 1 d .
C30 C 0.7832(3) 0.2197(3) 0.84122(14) 0.0403(6) Uani 1 1 d .
H30A H 0.7977 0.3167 0.8215 0.060 Uiso 1 1 calc R
H30B H 0.6874 0.1891 0.8274 0.060 Uiso 1 1 calc R
H30C H 0.8485 0.1532 0.8190 0.060 Uiso 1 1 calc R
C31 C 0.7145(3) 0.3277(3) 0.96436(15) 0.0389(6) Uani 1 1 d .
H31A H 0.7289 0.3218 1.0201 0.058 Uiso 1 1 calc R
H31B H 0.6168 0.3060 0.9490 0.058 Uiso 1 1 calc R
H31C H 0.7370 0.4248 0.9474 0.058 Uiso 1 1 calc R
C32 C 0.7905(3) 0.0712(3) 0.96177(14) 0.0350(5) Uani 1 1 d .
H32A H 0.8547 0.0041 0.9392 0.053 Uiso 1 1 calc R
H32B H 0.6943 0.0387 0.9507 0.053 Uiso 1 1 calc R
H32C H 0.8110 0.0750 1.0172 0.053 Uiso 1 1 calc R
C33 C 0.2697(5) 0.0582(5) 0.7682(3) 0.0791(12) Uani 1 1 d .
H33A H 0.2173 -0.0118 0.7360 0.119 Uiso 1 1 calc R
H33B H 0.3689 0.0522 0.7587 0.119 Uiso 1 1 calc R
H33C H 0.2353 0.1552 0.7559 0.119 Uiso 1 1 calc R
C34 C 0.2505(3) 0.0262(3) 0.85118(17) 0.0446(6) Uani 1 1 d .
H34 H 0.2763 -0.0767 0.8604 0.053 Uiso 1 1 calc R
C35 C 0.3404(5) 0.1158(4) 0.9063(3) 0.0772(13) Uani 1 1 d .
H35A H 0.4395 0.1018 0.8959 0.093 Uiso 1 1 calc R
H35B H 0.3281 0.0824 0.9591 0.093 Uiso 1 1 calc R
Cl1 Cl 0.29912(8) 0.30329(8) 0.89962(5) 0.0554(2) Uani 1 1 d .
N1 N 0.94900(19) 0.7709(2) 0.73153(10) 0.0259(4) Uani 1 1 d .
N2 N 0.9564(2) 0.2668(2) 0.94635(10) 0.0289(4) Uani 1 1 d .
H2A H 0.9678 0.3582 0.9294 0.043 Uiso 1 1 calc R
H2B H 1.0153 0.2070 0.9230 0.043 Uiso 1 1 calc R
H2C H 0.9758 0.2636 0.9978 0.043 Uiso 1 1 calc R
O1 O 0.99524(17) 0.78649(19) 0.89453(8) 0.0300(4) Uani 1 1 d .
O2 O 0.9422(2) 0.5557(2) 0.90204(9) 0.0391(4) Uani 1 1 d .
O3 O 0.1093(2) 0.0420(2) 0.86688(12) 0.0473(5) Uani 1 1 d .
H3 H 0.0751 -0.0390 0.8753 0.071 Uiso 1 1 calc R
H1 H 0.960(2) 0.843(3) 0.7601(13) 0.010(5) Uiso 1 1 d .

loop_
_atom_site_aniso_label
_atom_site_aniso_U_11
_atom_site_aniso_U_22
_atom_site_aniso_U_33
_atom_site_aniso_U_23
_atom_site_aniso_U_13
_atom_site_aniso_U_12
C1 0.0246(11) 0.0262(12) 0.0281(10) 0.0030(9) -0.0025(8) 0.0004(9)
C2 0.0283(11) 0.0263(12) 0.0265(10) 0.0006(9) -0.0011(8) 0.0002(9)
C3 0.0324(13) 0.0401(15) 0.0324(10) -0.0023(10) -0.0027(9) 0.0081(11)
C4 0.0290(12) 0.0455(16) 0.0353(11) -0.0031(11) -0.0011(8) 0.0100(11)
C5 0.0325(13) 0.0507(17) 0.0392(12) -0.0060(12) 0.0021(10) 0.0007(12)
C6 0.0360(14) 0.078(2) 0.0382(13) -0.0061(14) 0.0060(10) 0.0004(15)
C7 0.0438(16) 0.086(3) 0.0461(15) -0.0253(17) 0.0068(12) 0.0089(18)
C8 0.061(2) 0.056(2) 0.073(2) -0.0299(18) -0.0001(16) 0.0170(18)
C9 0.0592(19) 0.0400(17) 0.0556(16) -0.0045(14) 0.0061(13) 0.0123(14)
C10 0.0252(11) 0.0292(12) 0.0237(9) 0.0009(9) 0.0009(7) 0.0004(9)
C11 0.0343(12) 0.0273(13) 0.0253(9) 0.0024(9) 0.0007(8) -0.0041(10)
C12 0.0333(12) 0.0514(17) 0.0279(10) -0.0023(11) 0.0008(8) 0.0017(12)
C13 0.0480(15) 0.0536(18) 0.0339(12) -0.0041(12) 0.0063(10) 0.0096(15)
C14 0.0600(17) 0.0383(15) 0.0246(10) -0.0032(10) 0.0024(10) -0.0057(13)
C15 0.0422(14) 0.0479(17) 0.0314(11) -0.0007(11) -0.0040(9) -0.0097(12)
C16 0.0350(13) 0.0440(15) 0.0301(11) -0.0022(10) 0.0013(9) -0.0004(11)
C17 0.0340(12) 0.0313(13) 0.0208(9) -0.0002(9) -0.0021(8) -0.0002(10)
C18 0.0386(13) 0.0370(15) 0.0322(11) 0.0064(10) 0.0007(9) -0.0023(11)
C19 0.0591(18) 0.0384(15) 0.0344(12) 0.0081(11) 0.0029(11) -0.0082(14)
C20 0.075(2) 0.0307(14) 0.0285(11) 0.0042(10) -0.0013(11) 0.0083(14)
C21 0.0508(16) 0.0423(16) 0.0317(11) 0.0031(11) 0.0004(10) 0.0135(13)
C22 0.0341(12) 0.0385(14) 0.0307(10) 0.0025(10) 0.0010(9) 0.0050(11)
C23 0.0231(10) 0.0306(12) 0.0264(9) 0.0037(9) -0.0020(8) 0.0005(9)
C24 0.0330(12) 0.0351(13) 0.0291(10) 0.0007(10) 0.0021(8) -0.0030(11)
C25 0.0369(13) 0.0429(15) 0.0305(10) -0.0021(10) 0.0080(9) -0.0008(11)
C26 0.0301(12) 0.0437(16) 0.0387(11) 0.0096(11) 0.0073(9) -0.0011(11)
C27 0.0376(13) 0.0338(13) 0.0420(12) 0.0033(11) 0.0015(9) -0.0084(11)
C28 0.0374(13) 0.0313(14) 0.0314(11) -0.0008(9) 0.0014(9) -0.0005(10)
C29 0.0316(11) 0.0282(12) 0.0284(10) -0.0006(9) -0.0007(8) -0.0042(10)
C30 0.0495(15) 0.0394(15) 0.0308(11) 0.0013(10) -0.0059(10) -0.0021(13)
C31 0.0386(13) 0.0373(16) 0.0409(12) -0.0021(11) 0.0032(10) 0.0024(12)
C32 0.0362(13) 0.0317(14) 0.0367(11) 0.0006(10) -0.0009(9) -0.0063(11)
C33 0.095(3) 0.053(2) 0.095(3) 0.011(2) 0.049(2) 0.011(2)
C34 0.0404(14) 0.0341(15) 0.0595(16) 0.0056(12) 0.0046(11) 0.0034(12)
C35 0.072(3) 0.0356(18) 0.119(3) 0.015(2) -0.035(2) -0.0078(19)
Cl1 0.0531(4) 0.0339(4) 0.0795(5) 0.0014(3) 0.0077(3) -0.0080(3)
N1 0.0255(9) 0.0278(11) 0.0238(8) 0.0007(8) -0.0020(6) -0.0015(8)
N2 0.0344(10) 0.0260(10) 0.0265(8) -0.0008(7) 0.0034(7) -0.0026(8)
O1 0.0344(8) 0.0273(9) 0.0282(7) -0.0008(6) 0.0008(6) -0.0009(7)
O2 0.0508(10) 0.0308(10) 0.0351(8) 0.0097(8) -0.0013(7) -0.0058(9)
O3 0.0431(10) 0.0348(11) 0.0661(12) -0.0069(10) 0.0202(8) -0.0061(9)

loop_
_atom_type_symbol
_atom_type_description
_atom_type_scat_dispersion_real
_atom_type_scat_dispersion_imag
_atom_type_scat_source
C C 0.0181 0.0091 'International Tables Vol C Tables 4.2.6.8 and 6.1.1.4'
H H 0.0000 0.0000 'International Tables Vol C Tables 4.2.6.8 and 6.1.1.4'
N N 0.0311 0.0180 'International Tables Vol C Tables 4.2.6.8 and 6.1.1.4'
O O 0.0492 0.0322 'International Tables Vol C Tables 4.2.6.8 and 6.1.1.4'
Cl Cl 0.3639 0.7018 'International Tables Vol C Tables 4.2.6.8 and 6.1.1.4'

loop_
_geom_angle_atom_site_label_1
_geom_angle_atom_site_label_2
_geom_angle_atom_site_label_3
_geom_angle
O2 C1 O1 124.33(19)
O2 C1 C2 118.6(2)
O1 C1 C2 116.8(2)
N1 C2 C1 115.2(2)
N1 C2 C3 109.72(19)
C1 C2 C3 103.36(16)
N1 C2 H2 109.5
C1 C2 H2 109.5
C3 C2 H2 109.5
C4 C3 C2 114.53(19)
C4 C3 H3A 108.6
C2 C3 H3A 108.6
C4 C3 H3B 108.6
C2 C3 H3B 108.6
H3A C3 H3B 107.6
C5 C4 C9 118.5(3)
C5 C4 C3 121.4(3)
C9 C4 C3 120.0(3)
C4 C5 C6 120.4(3)
C4 C5 H5 119.8
C6 C5 H5 119.8
C7 C6 C5 120.8(3)
C7 C6 H6 119.6
C5 C6 H6 119.6
C6 C7 C8 119.6(3)
C6 C7 H7 120.2
C8 C7 H7 120.2
C7 C8 C9 120.1(4)
C7 C8 H8 120.0
C9 C8 H8 120.0
C4 C9 C8 120.6(3)
C4 C9 H9 119.7
C8 C9 H9 119.7
N1 C10 C17 106.32(18)
N1 C10 C23 111.30(16)
C17 C10 C23 111.18(19)
N1 C10 C11 110.47(18)
C17 C10 C11 106.02(17)
C23 C10 C11 111.32(19)
C12 C11 C16 117.6(2)
C12 C11 C10 122.5(2)
C16 C11 C10 119.8(2)
C11 C12 C13 121.3(2)
C11 C12 H12 119.4
C13 C12 H12 119.4
C14 C13 C12 120.2(2)
C14 C13 H13 119.9
C12 C13 H13 119.9
C13 C14 C15 119.3(2)
C13 C14 H14 120.3
C15 C14 H14 120.3
C16 C15 C14 120.4(2)
C16 C15 H15 119.8
C14 C15 H15 119.8
C15 C16 C11 121.2(2)
C15 C16 H16 119.4
C11 C16 H16 119.4
C22 C17 C18 117.8(2)
C22 C17 C10 121.8(2)
C18 C17 C10 120.3(2)
C19 C18 C17 120.9(3)
C19 C18 H18 119.5
C17 C18 H18 119.5
C20 C19 C18 120.6(3)
C20 C19 H19 119.7
C18 C19 H19 119.7
C19 C20 C21 119.3(3)
C19 C20 H20 120.4
C21 C20 H20 120.4
C20 C21 C22 120.6(3)
C20 C21 H21 119.7
C22 C21 H21 119.7
C17 C22 C21 120.7(3)
C17 C22 H22 119.6
C21 C22 H22 119.6
C28 C23 C24 117.8(2)
C28 C23 C10 123.1(2)
C24 C23 C10 119.0(2)
C23 C24 C25 121.3(2)
C23 C24 H24 119.4
C25 C24 H24 119.4
C26 C25 C24 119.9(2)
C26 C25 H25 120.1
C24 C25 H25 120.1
C27 C26 C25 119.6(2)
C27 C26 H26 120.2
C25 C26 H26 120.2
C26 C27 C28 120.2(3)
C26 C27 H27 119.9
C28 C27 H27 119.9
C23 C28 C27 121.2(2)
C23 C28 H28 119.4
C27 C28 H28 119.4
N2 C29 C31 107.4(2)
N2 C29 C32 108.06(19)
C31 C29 C32 110.6(2)
N2 C29 C30 107.55(19)
C31 C29 C30 111.1(2)
C32 C29 C30 111.9(2)
C29 C30 H30A 109.5
C29 C30 H30B 109.5
H30A C30 H30B 109.5
C29 C30 H30C 109.5
H30A C30 H30C 109.5
H30B C30 H30C 109.5
C29 C31 H31A 109.5
C29 C31 H31B 109.5
H31A C31 H31B 109.5
C29 C31 H31C 109.5
H31A C31 H31C 109.5
H31B C31 H31C 109.5
C29 C32 H32A 109.5
C29 C32 H32B 109.5
H32A C32 H32B 109.5
C29 C32 H32C 109.5
H32A C32 H32C 109.5
H32B C32 H32C 109.5
C34 C33 H33A 109.5
C34 C33 H33B 109.5
H33A C33 H33B 109.5
C34 C33 H33C 109.5
H33A C33 H33C 109.5
H33B C33 H33C 109.5
O3 C34 C35 109.7(3)
O3 C34 C33 110.3(3)
C35 C34 C33 114.1(3)
O3 C34 H34 107.5
C35 C34 H34 107.5
C33 C34 H34 107.5
C34 C35 Cl1 112.4(2)
C34 C35 H35A 109.1
Cl1 C35 H35A 109.1
C34 C35 H35B 109.1
Cl1 C35 H35B 109.1
H35A C35 H35B 107.8
C2 N1 C10 118.03(18)
C2 N1 H1 105.4(16)
C10 N1 H1 107.5(16)
C29 N2 H2A 109.5
C29 N2 H2B 109.5
H2A N2 H2B 109.5
C29 N2 H2C 109.5
H2A N2 H2C 109.5
H2B N2 H2C 109.5
C34 O3 H3 109.5

loop_
_geom_bond_atom_site_label_1
_geom_bond_atom_site_label_2
_geom_bond_distance
C1 O2 1.237(3)
C1 O1 1.267(3)
C1 C2 1.546(3)
C2 N1 1.467(3)
C2 C3 1.556(3)
C2 H2 1.0000
C3 C4 1.503(3)
C3 H3A 0.9900
C3 H3B 0.9900
C4 C5 1.388(4)
C4 C9 1.387(5)
C5 C6 1.390(4)
C5 H5 0.9500
C6 C7 1.364(6)
C6 H6 0.9500
C7 C8 1.380(6)
C7 H7 0.9500
C8 C9 1.395(5)
C8 H8 0.9500
C9 H9 0.9500
C10 N1 1.494(3)
C10 C17 1.544(3)
C10 C23 1.549(3)
C10 C11 1.550(3)
C11 C12 1.378(4)
C11 C16 1.398(4)
C12 C13 1.393(4)
C12 H12 0.9500
C13 C14 1.371(4)
C13 H13 0.9500
C14 C15 1.383(4)
C14 H14 0.9500
C15 C16 1.373(4)
C15 H15 0.9500
C16 H16 0.9500
C17 C22 1.393(4)
C17 C18 1.395(4)
C18 C19 1.389(4)
C18 H18 0.9500
C19 C20 1.375(5)
C19 H19 0.9500
C20 C21 1.378(5)
C20 H20 0.9500
C21 C22 1.393(4)
C21 H21 0.9500
C22 H22 0.9500
C23 C28 1.383(4)
C23 C24 1.390(3)
C24 C25 1.394(3)
C24 H24 0.9500
C25 C26 1.383(4)
C25 H25 0.9500
C26 C27 1.375(4)
C26 H26 0.9500
C27 C28 1.395(4)
C27 H27 0.9500
C28 H28 0.9500
C29 N2 1.503(3)
C29 C31 1.518(4)
C29 C32 1.520(4)
C29 C30 1.523(3)
C30 H30A 0.9800
C30 H30B 0.9800
C30 H30C 0.9800
C31 H31A 0.9800
C31 H31B 0.9800
C31 H31C 0.9800
C32 H32A 0.9800
C32 H32B 0.9800
C32 H32C 0.9800
C33 C34 1.508(5)
C33 H33A 0.9800
C33 H33B 0.9800
C33 H33C 0.9800
C34 O3 1.410(3)
C34 C35 1.506(5)
C34 H34 1.0000
C35 Cl1 1.792(4)
C35 H35A 0.9900
C35 H35B 0.9900
N1 H1 0.84(3)
N2 H2A 0.9100
N2 H2B 0.9100
N2 H2C 0.9100
O3 H3 0.8400

loop_
_geom_torsion_atom_site_label_1
_geom_torsion_atom_site_label_2
_geom_torsion_atom_site_label_3
_geom_torsion_atom_site_label_4
_geom_torsion
O2 C1 C2 N1 146.2(2)
O1 C1 C2 N1 -38.7(3)
O2 C1 C2 C3 -94.1(3)
O1 C1 C2 C3 80.9(2)
N1 C2 C3 C4 -69.5(3)
C1 C2 C3 C4 167.2(2)
C2 C3 C4 C5 101.6(3)
C2 C3 C4 C9 -75.7(3)
C9 C4 C5 C6 1.9(4)
C3 C4 C5 C6 -175.5(2)
C4 C5 C6 C7 -2.0(4)
C5 C6 C7 C8 0.4(5)
C6 C7 C8 C9 1.2(5)
C5 C4 C9 C8 -0.3(4)
C3 C4 C9 C8 177.1(3)
C7 C8 C9 C4 -1.2(5)
N1 C10 C11 C12 -6.8(3)
C17 C10 C11 C12 108.0(3)
C23 C10 C11 C12 -130.9(2)
N1 C10 C11 C16 176.3(2)
C17 C10 C11 C16 -68.9(3)
C23 C10 C11 C16 52.2(3)
C16 C11 C12 C13 -3.0(4)
C10 C11 C12 C13 -180.0(3)
C11 C12 C13 C14 2.1(5)
C12 C13 C14 C15 -0.2(5)
C13 C14 C15 C16 -0.6(5)
C14 C15 C16 C11 -0.4(5)
C12 C11 C16 C15 2.2(4)
C10 C11 C16 C15 179.3(2)
N1 C10 C17 C22 -150.9(2)
C23 C10 C17 C22 -29.6(3)
C11 C10 C17 C22 91.5(2)
N1 C10 C17 C18 32.6(3)
C23 C10 C17 C18 153.9(2)
C11 C10 C17 C18 -85.0(2)
C22 C17 C18 C19 2.3(3)
C10 C17 C18 C19 178.9(2)
C17 C18 C19 C20 -0.7(4)
C18 C19 C20 C21 -1.3(4)
C19 C20 C21 C22 1.6(4)
C18 C17 C22 C21 -1.9(3)
C10 C17 C22 C21 -178.5(2)
C20 C21 C22 C17 0.0(4)
N1 C10 C23 C28 -106.0(2)
C17 C10 C23 C28 135.7(2)
C11 C10 C23 C28 17.7(3)
N1 C10 C23 C24 70.3(3)
C17 C10 C23 C24 -48.0(3)
C11 C10 C23 C24 -166.00(19)
C28 C23 C24 C25 -2.2(3)
C10 C23 C24 C25 -178.7(2)
C23 C24 C25 C26 0.1(4)
C24 C25 C26 C27 1.4(4)
C25 C26 C27 C28 -0.7(4)
C24 C23 C28 C27 2.9(3)
C10 C23 C28 C27 179.2(2)
C26 C27 C28 C23 -1.5(4)
O3 C34 C35 Cl1 -60.4(4)
C33 C34 C35 Cl1 63.9(5)
C1 C2 N1 C10 -89.8(2)
C3 C2 N1 C10 154.09(19)
C17 C10 N1 C2 162.01(18)
C23 C10 N1 C2 40.8(3)
C11 C10 N1 C2 -83.4(2)
